data_1501615
loop_
_publ_author_name
'Fedor Valach'
'Miroslav Tokar\<c\'ik'
'Thierry Maris'
'David J. Watkin'
'Keith Prout'

_publ_section_title
;
 Bond-valence approach to the copper-copper and copper-oxygen bonding in
 binuclear copper(II) complexes: Structure of
 tetrakis(2-fluorobenzoato-O,O')-bis (2-fluorobenzoate-O) dicopper(II)
;
_journal_issue 1
_journal_name_full
;
Zeitschrift f\"ur Kristallographie - Crystalline Materials
;
_journal_page_first 56
_journal_page_last 60
_journal_paper_doi 10.1524/zkri.2000.215.1.56
_journal_volume 215
_journal_year 2000
_chemical_formula_moiety ' C21 H13 Cu1 O6 F3 '
_chemical_formula_sum 'C21 H13 Cu F3 O6'
_chemical_formula_weight 481.86
_space_group_IT_number 14
_symmetry_cell_setting monoclinic
_symmetry_space_group_name_Hall '-P 2yn'
_symmetry_space_group_name_H-M 'P 1 21/n 1'
_atom_sites_solution_hydrogens geom
_atom_sites_solution_primary direct
_cell_angle_alpha 90.00(2)
_cell_angle_beta 91.62(4)
_cell_angle_gamma 90.00(3)
_cell_formula_units_Z 4
_cell_length_a 10.633(3)
_cell_length_b 12.528(3)
_cell_length_c 14.729(3)
_cell_measurement_reflns_used 25
_cell_measurement_temperature 293
_cell_measurement_theta_max 26
_cell_measurement_theta_min 5
_cell_volume 1961.3(8)
_computing_cell_refinement 'CAD-4 software (Enraf-Nonius, 1989)'
_computing_data_collection 'CAD-4 software (Enraf-Nonius, 1989)'
_computing_data_reduction
;
RC93 (Watkin, D.J., Prout, C.K., Lilley, P.M.deQ. 1994)
;
_computing_molecular_graphics
;
 CAMERON (Watkin, Prout & Pearce,  1996)
;
_computing_publication_material
;
CRYSTALS Issue 10 (Watkin, Prout, Carruthers & Betteridge, 1996)
;
_computing_structure_solution 'SIR92 (Giacovazzo et al, 1992)'
_diffrn_ambient_temperature 293
_diffrn_measured_fraction_theta_max 1.000
_diffrn_measurement_device ' Enraf-nonius CAD4 '
_diffrn_measurement_method \w/2\q
_diffrn_radiation_monochromator graphite
_diffrn_radiation_type 'Cu K\a'
_diffrn_radiation_wavelength 1.54180
_diffrn_reflns_av_R_equivalents 0.03
_diffrn_reflns_limit_h_max 13
_diffrn_reflns_limit_h_min -13
_diffrn_reflns_limit_k_max 15
_diffrn_reflns_limit_k_min 0
_diffrn_reflns_limit_l_max 18
_diffrn_reflns_limit_l_min 0
_diffrn_reflns_number 4038
_diffrn_reflns_theta_max 75.00
_diffrn_reflns_theta_min 0.00
_diffrn_standards_decay_% 3.94
_diffrn_standards_interval_count 0
_diffrn_standards_interval_time 0
_diffrn_standards_number 2
_exptl_absorpt_coefficient_mu 2.14
_exptl_absorpt_correction_T_max 0.90
_exptl_absorpt_correction_T_min 0.59
_exptl_absorpt_correction_type psi-scan
_exptl_absorpt_process_details '\y scan,(North et al, 1968)'
_exptl_crystal_colour ' colourless '
_exptl_crystal_density_diffrn 1.63
_exptl_crystal_description ' block '
_exptl_crystal_F_000 967.17
_exptl_crystal_size_max 0.20
_exptl_crystal_size_mid 0.10
_exptl_crystal_size_min 0.05
_refine_diff_density_max 0.64
_refine_diff_density_min -0.48
_refine_ls_extinction_coef 62.4(62)
_refine_ls_extinction_method 'Larson 1970 Crystallographic Computing eq 22'
_refine_ls_goodness_of_fit_obs 1.0574
_refine_ls_hydrogen_treatment noref
_refine_ls_matrix_type full
_refine_ls_number_parameters 281
_refine_ls_number_reflns 3204
_refine_ls_R_factor_obs 0.0448
_refine_ls_shift/su_max 0.001140
_refine_ls_structure_factor_coef F
_refine_ls_weighting_details
;
 Chebychev polynomial with   3 parameters (Carruthers & Watkin, 1979)
 3.49 1.84 2.72
;
_refine_ls_weighting_scheme calc
_refine_ls_wR_factor_obs 0.0539
_reflns_limit_h_max 13
_reflns_limit_h_min -13
_reflns_limit_k_max 15
_reflns_limit_k_min 0
_reflns_limit_l_max 18
_reflns_limit_l_min 0
_reflns_number_observed 3204
_reflns_number_total 4038
_reflns_observed_criterion >3.00\s(I)
_cod_data_source_file deposit.cif
_cod_data_source_block CRYSTALS_cif
_cod_original_cell_volume 1961.2
_cod_original_sg_symbol_H-M 'P 1 21/n 1 '
_cod_original_formula_sum ' C21 H13 Cu1 O6 F3 '
_cod_database_code 1501615

loop_
_symmetry_equiv_pos_as_xyz
x,y,z
-x,-y,-z
-x+1/2,y+1/2,-z+1/2
x+1/2,-y+1/2,z+1/2

loop_
_atom_site_aniso_label
_atom_site_aniso_U_11
_atom_site_aniso_U_22
_atom_site_aniso_U_33
_atom_site_aniso_U_23
_atom_site_aniso_U_13
_atom_site_aniso_U_12
Cu1 0.0335(2) 0.03139(19) 0.0369(2) -0.00485(12) 0.00474(12) 0.00202(11)
O1 0.0399(8) 0.0353(9) 0.053(1) -0.0056(7) 0.0120(7) -0.0038(7)
O2 0.0364(8) 0.0371(9) 0.0697(11) -0.0103(8) 0.0132(8) -0.0043(7)
C3 0.034(1) 0.0378(11) 0.035(1) -0.0030(8) 0.0008(8) 0.0001(9)
C4 0.034(1) 0.0401(11) 0.0398(11) -0.0007(9) 0.0032(8) -0.0027(8)
C5 0.0458(13) 0.0445(14) 0.0708(17) 0.0044(12) 0.0150(12) -0.0055(11)
C6 0.0636(19) 0.0556(18) 0.124(3) 0.0103(19) 0.036(2) -0.0136(16)
C7 0.0532(17) 0.074(2) 0.116(3) 0.010(2) 0.0374(19) -0.0126(16)
C8 0.0403(14) 0.0687(19) 0.0772(19) -0.0064(15) 0.0181(13) 0.0007(13)
C9 0.0376(12) 0.0484(13) 0.0475(12) -0.004(1) 0.0040(9) -0.001(1)
F10 0.0449(8) 0.0435(8) 0.0840(12) -0.0041(7) 0.0095(8) 0.0042(6)
O11 0.056(1) 0.0528(11) 0.0377(8) -0.0036(7) 0.0006(7) 0.0089(8)
O12 0.0631(11) 0.050(1) 0.0420(9) -0.0047(8) -0.0050(8) 0.0105(9)
C13 0.033(1) 0.0503(13) 0.0394(11) 0.001(1) 0.0062(8) 0.002(1)
C14 0.033(1) 0.0553(14) 0.0403(11) -0.000(1) 0.0026(8) 0.002(1)
C15 0.0653(17) 0.0592(16) 0.0503(15) -0.0058(13) -0.0069(12) 0.0090(14)
C16 0.102(3) 0.074(2) 0.0556(18) -0.0144(17) -0.0226(17) 0.008(2)
C17 0.103(3) 0.092(3) 0.0501(17) 0.0036(17) -0.0248(18) -0.006(2)
C18 0.109(3) 0.070(2) 0.0549(17) 0.0145(16) -0.0128(17) -0.004(2)
C19 0.0717(18) 0.0543(16) 0.0482(14) 0.0031(13) -0.0042(13) -0.0102(14)
F20 0.176(3) 0.0560(11) 0.0715(13) 0.004(1) -0.0264(15) -0.0223(14)
O21 0.050(1) 0.0346(8) 0.0696(12) -0.0118(8) 0.0178(8) -0.0022(7)
O22 0.0669(14) 0.041(1) 0.144(2) -0.0310(13) 0.0503(15) -0.013(1)
C23 0.0462(12) 0.0314(11) 0.0455(11) 0.0002(9) 0.0093(9) -0.0007(9)
C24 0.0508(13) 0.0310(11) 0.0408(11) -0.0007(9) 0.0036(9) 0.0008(9)
C25 0.0605(16) 0.0412(13) 0.0537(14) -0.0063(11) 0.0112(12) -0.0069(11)
C26 0.084(2) 0.0437(15) 0.0611(17) -0.0043(13) 0.0035(15) -0.0153(14)
C27 0.095(2) 0.0350(13) 0.0569(16) -0.0100(12) -0.0091(15) 0.0079(14)
C28 0.077(2) 0.0422(14) 0.0590(16) -0.0095(12) 0.0010(14) 0.0175(14)
C29 0.0539(15) 0.0405(13) 0.0569(15) -0.0032(11) 0.0073(11) 0.0061(11)
F30 0.0654(12) 0.0634(11) 0.1250(19) -0.0178(11) 0.0446(12) -0.0021(9)

loop_
_atom_site_label
_atom_site_fract_x
_atom_site_fract_y
_atom_site_fract_z
_atom_site_U_iso_or_equiv
_atom_site_occupancy
_atom_site_thermal_displace_type
Cu1 0.48277(3) 0.10019(2) 0.52026(2) 0.0339 1.0000 Uani
O1 0.31142(15) 0.05343(13) 0.55536(12) 0.0426 1.0000 Uani
O2 0.34424(16) -0.11656(13) 0.51981(14) 0.0475 1.0000 Uani
C3 0.2777(2) -0.04318(18) 0.55071(14) 0.0356 1.0000 Uani
C4 0.1522(2) -0.07510(19) 0.58413(16) 0.0378 1.0000 Uani
C5 0.1288(3) -0.1840(2) 0.5947(2) 0.0535 1.0000 Uani
C6 0.0137(3) -0.2204(3) 0.6243(3) 0.0804 1.0000 Uani
C7 -0.0798(3) -0.1472(3) 0.6451(3) 0.0804 1.0000 Uani
C8 -0.0583(3) -0.0402(3) 0.6359(2) 0.0617 1.0000 Uani
C9 0.0562(2) -0.0057(2) 0.60575(17) 0.0444 1.0000 Uani
F10 0.07046(15) 0.09985(12) 0.59495(13) 0.0573 1.0000 Uani
O11 0.42011(18) 0.11661(15) 0.39444(12) 0.0489 1.0000 Uani
O12 0.45416(19) -0.05440(16) 0.35940(12) 0.0519 1.0000 Uani
C13 0.4192(2) 0.0389(2) 0.34065(15) 0.0407 1.0000 Uani
C14 0.3721(2) 0.0568(2) 0.24492(17) 0.0429 1.0000 Uani
C15 0.3463(3) -0.0315(3) 0.1900(2) 0.0584 1.0000 Uani
C16 0.3077(4) -0.0200(3) 0.0999(2) 0.0774 1.0000 Uani
C17 0.2922(4) 0.0803(4) 0.0632(2) 0.0821 1.0000 Uani
C18 0.3134(4) 0.1700(3) 0.1167(2) 0.0782 1.0000 Uani
C19 0.3538(3) 0.1566(2) 0.2059(2) 0.0582 1.0000 Uani
F20 0.3712(3) 0.24469(17) 0.25450(16) 0.1018 1.0000 Uani
O21 0.44521(18) 0.26365(14) 0.56538(14) 0.0510 1.0000 Uani
O22 0.2531(2) 0.24870(17) 0.6168(2) 0.0830 1.0000 Uani
C23 0.3561(2) 0.30146(19) 0.60220(16) 0.0409 1.0000 Uani
C24 0.3540(2) 0.41381(18) 0.63451(17) 0.0408 1.0000 Uani
C25 0.4563(3) 0.4787(2) 0.61417(19) 0.0516 1.0000 Uani
C26 0.4595(4) 0.5848(2) 0.6392(2) 0.0627 1.0000 Uani
C27 0.3600(4) 0.6282(2) 0.6862(2) 0.0626 1.0000 Uani
C28 0.2597(3) 0.5660(2) 0.7077(2) 0.0594 1.0000 Uani
C29 0.2584(3) 0.4601(2) 0.68231(19) 0.0503 1.0000 Uani
F30 0.1600(2) 0.40157(16) 0.70892(19) 0.0838 1.0000 Uani
H51 0.1962 -0.2367 0.5809 0.0527 1.0000 Uiso
H61 -0.0020 -0.2986 0.6305 0.0757 1.0000 Uiso
H71 -0.1627 -0.1733 0.6667 0.0761 1.0000 Uiso
H81 -0.1248 0.0127 0.6516 0.0600 1.0000 Uiso
H151 0.3549 -0.1048 0.2163 0.0579 1.0000 Uiso
H161 0.2926 -0.0845 0.0613 0.0745 1.0000 Uiso
H171 0.2642 0.0889 -0.0017 0.0774 1.0000 Uiso
H181 0.3004 0.2428 0.0907 0.0748 1.0000 Uiso
H251 0.5283 0.4478 0.5806 0.0513 1.0000 Uiso
H261 0.5329 0.6305 0.6233 0.0607 1.0000 Uiso
H271 0.3617 0.7051 0.7044 0.0577 1.0000 Uiso
H281 0.1880 0.5968 0.7413 0.0581 1.0000 Uiso
H22 0.2522 0.1805 0.5854 0.0500 1.0000 Uiso

loop_
_atom_type_symbol
_atom_type_scat_dispersion_real
_atom_type_scat_dispersion_imag
_atom_type_scat_Cromer_Mann_a1
_atom_type_scat_Cromer_Mann_b1
_atom_type_scat_Cromer_Mann_a2
_atom_type_scat_Cromer_Mann_b2
_atom_type_scat_Cromer_Mann_a3
_atom_type_scat_Cromer_Mann_b3
_atom_type_scat_Cromer_Mann_a4
_atom_type_scat_Cromer_Mann_b4
_atom_type_scat_Cromer_Mann_c
_atom_type_scat_source
'C   ' 0.0170 0.0090 2.3100 20.8439 1.0200 10.2075 1.5886 0.5687 0.8650 51.6512 0.2156 International_Tables_Vol_IV_Table_2.2B
'H   ' 0.0000 0.0000 0.4930 10.5109 0.3229 26.1257 0.1402 3.1424 0.0408 57.7997 0.0030 International_Tables_Vol_IV_Table_2.2B
'O   ' 0.0470 0.0320 3.0485 13.2771 2.2868 5.7011 1.5463 0.3239 0.8670 32.9089 0.2508 International_Tables_Vol_IV_Table_2.2B
'F   ' 0.0690 0.0530 3.5392 10.2825 2.6412 4.2944 1.5170 0.2615 1.0243 26.1476 0.2776 International_Tables_Vol_IV_Table_2.2B
'Cu  ' -2.0190 0.5890 13.3380 3.5828 7.1676 0.2470 5.6158 11.3966 1.6735 64.8126 1.1910 International_Tables_Vol_IV_Table_2.2B

loop_
_geom_angle_atom_site_label_1
_geom_angle_site_symmetry_1
_geom_angle_atom_site_label_2
_geom_angle_atom_site_label_3
_geom_angle_site_symmetry_3
_geom_angle
_geom_angle_publ_flag
Cu1 2_656 Cu1 O1 . 84.95(5) yes
Cu1 2_656 Cu1 O2 2_656 83.83(5) yes
O1 . Cu1 O2 2_656 168.78(7) yes
Cu1 2_656 Cu1 O11 . 86.04(5) yes
O1 . Cu1 O11 . 89.28(8) yes
O2 2_656 Cu1 O11 . 90.06(8) yes
Cu1 2_656 Cu1 O12 2_656 83.04(6) yes
O1 . Cu1 O12 2_656 88.36(8) yes
O2 2_656 Cu1 O12 2_656 90.17(9) yes
O11 . Cu1 O12 2_656 168.98(8) yes
Cu1 2_656 Cu1 O21 . 174.80(5) yes
O1 . Cu1 O21 . 91.16(7) yes
O2 2_656 Cu1 O21 . 100.03(7) yes
O11 . Cu1 O21 . 97.38(8) yes
O12 2_656 Cu1 O21 . 93.43(8) yes
Cu1 . O1 C3 . 121.78(15) yes
Cu1 2_656 O2 C3 . 125.25(15) yes
O1 . C3 O2 . 124.1(2) yes
O1 . C3 C4 . 119.6(2) yes
O2 . C3 C4 . 116.3(2) yes
C3 . C4 C5 . 117.6(2) yes
C3 . C4 C9 . 125.5(2) yes
C5 . C4 C9 . 116.9(2) yes
C4 . C5 C6 . 121.2(3) yes
C4 . C5 H51 . 119.5(2) no
C6 . C5 H51 . 119.3(3) no
C5 . C6 C7 . 119.6(3) yes
C5 . C6 H61 . 120.2(3) no
C7 . C6 H61 . 120.2(3) no
C6 . C7 C8 . 120.1(3) yes
C6 . C7 H71 . 119.8(4) no
C8 . C7 H71 . 120.1(4) no
C7 . C8 C9 . 119.4(3) yes
C7 . C8 H81 . 120.3(3) no
C9 . C8 H81 . 120.3(3) no
C4 . C9 C8 . 122.8(3) yes
C4 . C9 F10 . 120.3(2) yes
C8 . C9 F10 . 116.8(2) yes
Cu1 . O11 C13 . 120.74(16) yes
Cu1 2_656 O12 C13 . 124.22(17) yes
O11 . C13 O12 . 125.9(2) yes
O11 . C13 C14 . 118.3(2) yes
O12 . C13 C14 . 115.8(2) yes
C13 . C14 C15 . 118.9(3) yes
C13 . C14 C19 . 124.3(2) yes
C15 . C14 C19 . 116.9(2) yes
C14 . C15 C16 . 121.5(3) yes
C14 . C15 H151 . 119.3(3) no
C16 . C15 H151 . 119.2(3) no
C15 . C16 C17 . 120.0(3) yes
C15 . C16 H161 . 119.9(4) no
C17 . C16 H161 . 120.0(3) no
C16 . C17 C18 . 120.0(3) yes
C16 . C17 H171 . 120.2(4) no
C18 . C17 H171 . 119.8(4) no
C17 . C18 C19 . 118.9(3) yes
C17 . C18 H181 . 120.2(3) no
C19 . C18 H181 . 120.9(4) no
C14 . C19 C18 . 122.7(3) yes
C14 . C19 F20 . 120.8(2) yes
C18 . C19 F20 . 116.5(3) yes
Cu1 . O21 C23 . 131.10(16) yes
C23 . O22 H22 . 111.4(2) no
O21 . C23 O22 . 123.5(2) yes
O21 . C23 C24 . 122.5(2) yes
O22 . C23 C24 . 114.0(2) yes
C23 . C24 C25 . 117.6(2) yes
C23 . C24 C29 . 125.4(2) yes
C25 . C24 C29 . 117.0(2) yes
C24 . C25 C26 . 121.1(3) yes
C24 . C25 H251 . 119.5(3) no
C26 . C25 H251 . 119.4(3) no
C25 . C26 C27 . 119.8(3) yes
C25 . C26 H261 . 120.1(3) no
C27 . C26 H261 . 120.1(3) no
C26 . C27 C28 . 120.2(3) yes
C26 . C27 H271 . 120.1(4) no
C28 . C27 H271 . 119.8(3) no
C27 . C28 C29 . 119.2(3) yes
C27 . C28 H281 . 120.5(3) no
C29 . C28 H281 . 120.3(3) no
C24 . C29 C28 . 122.7(3) yes
C24 . C29 F30 . 120.6(2) yes
C28 . C29 F30 . 116.6(3) yes

loop_
_geom_bond_atom_site_label_1
_geom_bond_atom_site_label_2
_geom_bond_site_symmetry_2
_geom_bond_distance
_geom_bond_publ_flag
Cu1 Cu1 2_656 2.6087(6) yes
Cu1 O1 . 1.9957(16) yes
Cu1 O2 2_656 1.9583(17) yes
Cu1 O11 . 1.9624(18) yes
Cu1 O12 2_656 1.9629(18) yes
Cu1 O21 . 2.1931(17) yes
O1 C3 . 1.264(3) yes
O2 C3 . 1.253(3) yes
C3 C4 . 1.490(3) yes
C4 C5 . 1.396(4) yes
C4 C9 . 1.385(3) yes
C5 C6 . 1.388(4) yes
C5 H51 . 1.000(3) no
C6 C7 . 1.392(5) yes
C6 H61 . 0.999(3) no
C7 C8 . 1.368(6) yes
C7 H71 . 1.000(3) no
C8 C9 . 1.377(4) yes
C8 H81 . 1.001(3) no
C9 F10 . 1.341(3) yes
O11 C13 . 1.255(3) yes
O12 C13 . 1.255(3) yes
C13 C14 . 1.500(3) yes
C14 C15 . 1.393(4) yes
C14 C19 . 1.387(4) yes
C15 C16 . 1.385(4) yes
C15 H151 . 1.000(3) no
C16 C17 . 1.376(6) yes
C16 H161 . 0.999(4) no
C17 C18 . 1.388(6) yes
C17 H171 . 0.998(3) no
C18 C19 . 1.381(4) yes
C18 H181 . 0.997(4) no
C19 F20 . 1.325(4) yes
O21 C23 . 1.202(3) yes
O22 C23 . 1.303(3) yes
O22 H22 . 0.971(2) no
C23 C24 . 1.486(3) yes
C24 C25 . 1.397(4) yes
C24 C29 . 1.381(4) yes
C25 C26 . 1.380(4) yes
C25 H251 . 1.001(3) no
C26 C27 . 1.391(5) yes
C26 H261 . 1.001(3) no
C27 C28 . 1.364(5) yes
C27 H271 . 1.000(3) no
C28 C29 . 1.378(4) yes
C28 H281 . 0.998(3) no
C29 F30 . 1.345(3) yes
